data_2210488
loop_
_publ_author_name
'Chen, Xin'
'Yu, Ming'

_publ_section_title
;
 (<i>E</i>)-1-(4-Nitrophenyl)-2-[4-(2-phenoxyethoxy)benzylidene]hydrazine
;
_journal_coeditor_code AT2123
_journal_issue 10
_journal_name_full 'Acta Crystallographica Section E'
_journal_page_first o4736
_journal_page_last o4737
_journal_paper_doi 10.1107/S1600536806039237
_journal_volume 62
_journal_year 2006
_chemical_formula_iupac 'C21 H19 N3 O4'
_chemical_formula_moiety 'C21 H19 N3 O4'
_chemical_formula_sum 'C21 H19 N3 O4'
_chemical_formula_weight 377.39
_chemical_name_systematic
;
(E)-1-(4-Nitrophenyl)-2-[4-(2-phenoxyethoxy)benzylidene]hydrazine
;
_space_group_IT_number 15
_symmetry_cell_setting monoclinic
_symmetry_space_group_name_Hall '-C 2yc'
_symmetry_space_group_name_H-M 'C 1 2/c 1'
_atom_sites_solution_hydrogens geom
_atom_sites_solution_primary direct
_atom_sites_solution_secondary difmap
_audit_creation_method SHELXL-97
_cell_angle_alpha 90.00
_cell_angle_beta 100.120(5)
_cell_angle_gamma 90.00
_cell_formula_units_Z 8
_cell_length_a 16.850(5)
_cell_length_b 14.868(4)
_cell_length_c 15.190(4)
_cell_measurement_reflns_used 2517
_cell_measurement_temperature 294(2)
_cell_measurement_theta_max 25.76
_cell_measurement_theta_min 2.16
_cell_volume 3746.3(18)
_computing_cell_refinement 'SAINT (Bruker, 1999)'
_computing_data_collection 'SMART (Bruker, 1999)'
_computing_data_reduction SAINT
_computing_molecular_graphics 'SHELXTL (Sheldrick, 1997b)'
_computing_publication_material SHELXTL
_computing_structure_refinement 'SHELXL97 (Sheldrick, 1997a)'
_computing_structure_solution 'SHELXS97 (Sheldrick, 1997a)'
_diffrn_ambient_temperature 294(2)
_diffrn_measured_fraction_theta_full 0.993
_diffrn_measured_fraction_theta_max 0.993
_diffrn_measurement_device_type 'Bruker SMART APEX CCD area-detector'
_diffrn_measurement_method '\f and \w'
_diffrn_radiation_monochromator graphite
_diffrn_radiation_source 'fine-focus sealed tube'
_diffrn_radiation_type MoK\a
_diffrn_radiation_wavelength 0.71073
_diffrn_reflns_av_R_equivalents 0.0370
_diffrn_reflns_av_sigmaI/netI 0.0418
_diffrn_reflns_limit_h_max 20
_diffrn_reflns_limit_h_min -20
_diffrn_reflns_limit_k_max 18
_diffrn_reflns_limit_k_min -18
_diffrn_reflns_limit_l_max 18
_diffrn_reflns_limit_l_min -7
_diffrn_reflns_number 10330
_diffrn_reflns_theta_full 26.37
_diffrn_reflns_theta_max 26.37
_diffrn_reflns_theta_min 1.84
_diffrn_standards_number 0
_exptl_absorpt_coefficient_mu 0.094
_exptl_absorpt_correction_T_max 0.980
_exptl_absorpt_correction_T_min 0.948
_exptl_absorpt_correction_type multi-scan
_exptl_absorpt_process_details '(SADABS; Sheldrick, 1996)'
_exptl_crystal_colour red
_exptl_crystal_density_diffrn 1.338
_exptl_crystal_density_method 'not measured'
_exptl_crystal_description block
_exptl_crystal_F_000 1584
_exptl_crystal_size_max 0.34
_exptl_crystal_size_mid 0.28
_exptl_crystal_size_min 0.22
_refine_diff_density_max 0.135
_refine_diff_density_min -0.165
_refine_ls_extinction_method none
_refine_ls_goodness_of_fit_ref 0.987
_refine_ls_hydrogen_treatment constr
_refine_ls_matrix_type full
_refine_ls_number_parameters 253
_refine_ls_number_reflns 3794
_refine_ls_number_restraints 0
_refine_ls_restrained_S_all 0.987
_refine_ls_R_factor_all 0.0865
_refine_ls_R_factor_gt 0.0393
_refine_ls_shift/su_max 0.001
_refine_ls_shift/su_mean 0.000
_refine_ls_structure_factor_coef Fsqd
_refine_ls_weighting_details 'calc w=1/[\s^2^(Fo^2^)+(0.0478P)^2^+0.2798P] where P=(Fo^2^+2Fc^2^)/3'
_refine_ls_weighting_scheme calc
_refine_ls_wR_factor_gt 0.0847
_refine_ls_wR_factor_ref 0.1045
_reflns_number_gt 2184
_reflns_number_total 3794
_reflns_threshold_expression I>2\s(I)
_cod_data_source_file at2123.cif
_cod_data_source_block I
_cod_original_sg_symbol_H-M 'C 2/c'
_cod_database_code 2210488
_cod_database_fobs_code 2210488

loop_
_symmetry_equiv_pos_as_xyz
'x, y, z'
'-x, y, -z+1/2'
'x+1/2, y+1/2, z'
'-x+1/2, y+1/2, -z+1/2'
'-x, -y, -z'
'x, -y, z-1/2'
'-x+1/2, -y+1/2, -z'
'x+1/2, -y+1/2, z-1/2'

loop_
_atom_site_type_symbol
_atom_site_label
_atom_site_fract_x
_atom_site_fract_y
_atom_site_fract_z
_atom_site_U_iso_or_equiv
_atom_site_adp_type
_atom_site_calc_flag
_atom_site_refinement_flags
_atom_site_occupancy
O O1 0.05408(6) 0.39969(8) 0.99268(7) 0.0522(3) Uani d . 1
O O2 0.22788(6) 0.40318(7) 0.99288(8) 0.0507(3) Uani d . 1
O O3 0.77767(9) 0.90345(10) 0.71041(10) 0.0804(5) Uani d . 1
O O4 0.67593(9) 0.96501(10) 0.75680(10) 0.0810(5) Uani d . 1
N N1 0.53971(7) 0.54896(9) 0.85455(9) 0.0417(3) Uani d . 1
N N2 0.61073(7) 0.55912(9) 0.82462(9) 0.0447(4) Uani d . 1
H H2 0.6390 0.5127 0.8163 0.054 Uiso calc R 1
N N3 0.71610(10) 0.89833(11) 0.74445(11) 0.0603(4) Uani d . 1
C C1 -0.06268(9) 0.31426(12) 0.95732(12) 0.0485(5) Uani d . 1
H H1 -0.0557 0.3157 0.8980 0.058 Uiso calc R 1
C C2 -0.12666(10) 0.26838(13) 0.98048(14) 0.0582(5) Uani d . 1
H H2A -0.1629 0.2391 0.9365 0.070 Uiso calc R 1
C C3 -0.13770(11) 0.26530(15) 1.06787(14) 0.0682(6) Uani d . 1
H H3 -0.1801 0.2328 1.0838 0.082 Uiso calc R 1
C C4 -0.08482(11) 0.31121(15) 1.13112(14) 0.0707(6) Uani d . 1
H H4 -0.0927 0.3108 1.1902 0.085 Uiso calc R 1
C C5 -0.02044(10) 0.35782(13) 1.10941(12) 0.0531(5) Uani d . 1
H H5 0.0147 0.3886 1.1532 0.064 Uiso calc R 1
C C6 -0.00862(9) 0.35829(11) 1.02203(11) 0.0412(4) Uani d . 1
C C7 0.11443(9) 0.43974(12) 1.05829(12) 0.0529(5) Uani d . 1
H H7A 0.1365 0.3952 1.1025 0.063 Uiso calc R 1
H H7B 0.0910 0.4878 1.0885 0.063 Uiso calc R 1
C C8 0.17973(9) 0.47638(12) 1.01383(12) 0.0533(5) Uani d . 1
H H8A 0.1565 0.5081 0.9596 0.064 Uiso calc R 1
H H8B 0.2127 0.5183 1.0534 0.064 Uiso calc R 1
C C9 0.29685(9) 0.42377(11) 0.96183(10) 0.0404(4) Uani d . 1
C C10 0.31963(9) 0.51058(12) 0.94273(11) 0.0470(4) Uani d . 1
H H10 0.2867 0.5591 0.9504 0.056 Uiso calc R 1
C C11 0.39089(9) 0.52434(11) 0.91258(11) 0.0460(4) Uani d . 1
H H11 0.4059 0.5827 0.9008 0.055 Uiso calc R 1
C C12 0.44122(9) 0.45347(11) 0.89921(10) 0.0394(4) Uani d . 1
C C13 0.41682(10) 0.36718(12) 0.91774(11) 0.0462(4) Uani d . 1
H H13 0.4493 0.3185 0.9092 0.055 Uiso calc R 1
C C14 0.34572(9) 0.35218(11) 0.94843(11) 0.0458(4) Uani d . 1
H H14 0.3306 0.2938 0.9601 0.055 Uiso calc R 1
C C15 0.51692(9) 0.46924(11) 0.86831(10) 0.0432(4) Uani d . 1
H H15 0.5490 0.4207 0.8585 0.052 Uiso calc R 1
C C16 0.63687(9) 0.64299(11) 0.80797(10) 0.0376(4) Uani d . 1
C C17 0.59498(10) 0.72012(11) 0.82610(11) 0.0472(4) Uani d . 1
H H17 0.5489 0.7146 0.8515 0.057 Uiso calc R 1
C C18 0.62151(10) 0.80370(12) 0.80666(12) 0.0484(4) Uani d . 1
H H18 0.5934 0.8549 0.8185 0.058 Uiso calc R 1
C C19 0.69023(10) 0.81129(12) 0.76936(11) 0.0444(4) Uani d . 1
C C20 0.73405(10) 0.73593(13) 0.75407(11) 0.0479(5) Uani d . 1
H H20 0.7814 0.7421 0.7312 0.057 Uiso calc R 1
C C21 0.70759(9) 0.65268(12) 0.77261(11) 0.0449(4) Uani d . 1
H H21 0.7367 0.6020 0.7617 0.054 Uiso calc R 1

loop_
_atom_site_aniso_label
_atom_site_aniso_U_11
_atom_site_aniso_U_22
_atom_site_aniso_U_33
_atom_site_aniso_U_12
_atom_site_aniso_U_13
_atom_site_aniso_U_23
O1 0.0401(6) 0.0698(9) 0.0478(8) -0.0101(6) 0.0106(6) -0.0027(6)
O2 0.0403(6) 0.0483(7) 0.0658(8) -0.0051(6) 0.0157(6) 0.0029(6)
O3 0.0863(10) 0.0796(11) 0.0809(11) -0.0302(8) 0.0303(9) 0.0124(8)
O4 0.0939(11) 0.0510(9) 0.0967(12) -0.0057(8) 0.0129(9) 0.0142(8)
N1 0.0367(7) 0.0480(9) 0.0422(8) -0.0040(6) 0.0117(7) 0.0012(7)
N2 0.0403(7) 0.0416(8) 0.0556(9) 0.0002(6) 0.0175(7) -0.0007(7)
N3 0.0685(11) 0.0585(12) 0.0513(10) -0.0160(10) 0.0036(9) 0.0076(8)
C1 0.0419(9) 0.0577(12) 0.0461(11) 0.0034(9) 0.0081(9) -0.0046(9)
C2 0.0433(10) 0.0656(13) 0.0646(13) -0.0050(9) 0.0065(10) -0.0110(10)
C3 0.0515(11) 0.0848(16) 0.0709(15) -0.0201(11) 0.0183(11) -0.0003(12)
C4 0.0599(12) 0.1042(18) 0.0522(13) -0.0172(12) 0.0211(11) -0.0024(12)
C5 0.0436(10) 0.0691(13) 0.0474(11) -0.0078(9) 0.0102(9) -0.0040(9)
C6 0.0325(8) 0.0460(10) 0.0460(10) 0.0039(7) 0.0095(8) 0.0023(8)
C7 0.0427(10) 0.0618(12) 0.0543(12) -0.0057(9) 0.0092(9) -0.0055(10)
C8 0.0416(10) 0.0517(11) 0.0684(13) -0.0038(8) 0.0142(9) -0.0037(10)
C9 0.0336(8) 0.0462(11) 0.0408(10) -0.0065(8) 0.0047(8) 0.0019(8)
C10 0.0398(9) 0.0417(11) 0.0607(12) 0.0018(8) 0.0119(9) 0.0040(9)
C11 0.0427(10) 0.0387(10) 0.0570(11) -0.0036(8) 0.0095(9) 0.0062(8)
C12 0.0385(9) 0.0417(10) 0.0371(9) -0.0019(8) 0.0041(8) 0.0039(7)
C13 0.0459(9) 0.0394(10) 0.0545(11) 0.0033(8) 0.0119(9) 0.0032(8)
C14 0.0484(10) 0.0385(10) 0.0504(11) -0.0065(8) 0.0086(9) 0.0038(8)
C15 0.0432(9) 0.0424(10) 0.0444(10) 0.0015(8) 0.0085(8) 0.0022(8)
C16 0.0365(8) 0.0419(10) 0.0346(9) -0.0025(8) 0.0067(7) -0.0004(8)
C17 0.0442(9) 0.0483(11) 0.0525(11) 0.0016(8) 0.0182(9) 0.0019(9)
C18 0.0512(10) 0.0434(11) 0.0516(11) 0.0018(8) 0.0115(9) -0.0006(9)
C19 0.0485(10) 0.0456(11) 0.0381(10) -0.0126(9) 0.0048(8) 0.0035(8)
C20 0.0402(9) 0.0623(13) 0.0439(10) -0.0075(9) 0.0148(8) 0.0008(9)
C21 0.0394(9) 0.0520(11) 0.0455(10) 0.0011(8) 0.0137(8) -0.0006(8)

loop_
_atom_type_symbol
_atom_type_description
_atom_type_scat_dispersion_real
_atom_type_scat_dispersion_imag
_atom_type_scat_source
C C 0.0033 0.0016 'International Tables Vol C Tables 4.2.6.8 and 6.1.1.4'
H H 0.0000 0.0000 'International Tables Vol C Tables 4.2.6.8 and 6.1.1.4'
N N 0.0061 0.0033 'International Tables Vol C Tables 4.2.6.8 and 6.1.1.4'
O O 0.0106 0.0060 'International Tables Vol C Tables 4.2.6.8 and 6.1.1.4'

loop_
_geom_angle_atom_site_label_1
_geom_angle_atom_site_label_2
_geom_angle_atom_site_label_3
_geom_angle
C6 O1 C7 117.33(12)
C9 O2 C8 117.30(13)
C15 N1 N2 117.78(14)
C16 N2 N1 119.73(13)
C16 N2 H2 120.1
N1 N2 H2 120.1
O4 N3 O3 122.40(17)
O4 N3 C19 118.93(17)
O3 N3 C19 118.66(18)
C2 C1 C6 120.15(16)
C2 C1 H1 119.9
C6 C1 H1 119.9
C1 C2 C3 120.68(18)
C1 C2 H2A 119.7
C3 C2 H2A 119.7
C4 C3 C2 118.59(18)
C4 C3 H3 120.7
C2 C3 H3 120.7
C3 C4 C5 121.70(18)
C3 C4 H4 119.2
C5 C4 H4 119.2
C4 C5 C6 119.19(17)
C4 C5 H5 120.4
C6 C5 H5 120.4
O1 C6 C5 124.70(15)
O1 C6 C1 115.65(14)
C5 C6 C1 119.64(16)
O1 C7 C8 109.20(14)
O1 C7 H7A 109.8
C8 C7 H7A 109.8
O1 C7 H7B 109.8
C8 C7 H7B 109.8
H7A C7 H7B 108.3
O2 C8 C7 108.43(15)
O2 C8 H8A 110.0
C7 C8 H8A 110.0
O2 C8 H8B 110.0
C7 C8 H8B 110.0
H8A C8 H8B 108.4
O2 C9 C14 116.36(15)
O2 C9 C10 124.28(15)
C14 C9 C10 119.36(15)
C11 C10 C9 119.80(16)
C11 C10 H10 120.1
C9 C10 H10 120.1
C10 C11 C12 121.84(16)
C10 C11 H11 119.1
C12 C11 H11 119.1
C11 C12 C13 117.39(15)
C11 C12 C15 121.17(15)
C13 C12 C15 121.43(15)
C14 C13 C12 121.54(16)
C14 C13 H13 119.2
C12 C13 H13 119.2
C13 C14 C9 120.06(16)
C13 C14 H14 120.0
C9 C14 H14 120.0
N1 C15 C12 120.66(15)
N1 C15 H15 119.7
C12 C15 H15 119.7
N2 C16 C21 119.43(15)
N2 C16 C17 121.58(14)
C21 C16 C17 118.99(16)
C18 C17 C16 120.40(16)
C18 C17 H17 119.8
C16 C17 H17 119.8
C17 C18 C19 119.45(17)
C17 C18 H18 120.3
C19 C18 H18 120.3
C18 C19 C20 120.90(16)
C18 C19 N3 119.79(17)
C20 C19 N3 119.30(16)
C21 C20 C19 119.85(15)
C21 C20 H20 120.1
C19 C20 H20 120.1
C20 C21 C16 120.35(16)
C20 C21 H21 119.8
C16 C21 H21 119.8

loop_
_geom_bond_atom_site_label_1
_geom_bond_atom_site_label_2
_geom_bond_distance
O1 C6 1.3637(18)
O1 C7 1.4234(19)
O2 C9 1.3637(17)
O2 C8 1.426(2)
O3 N3 1.2402(19)
O4 N3 1.233(2)
N1 C15 1.2745(19)
N1 N2 1.3612(17)
N2 C16 1.361(2)
N2 H2 0.8600
N3 C19 1.437(2)
C1 C2 1.373(2)
C1 C6 1.382(2)
C1 H1 0.9300
C2 C3 1.373(3)
C2 H2A 0.9300
C3 C4 1.372(3)
C3 H3 0.9300
C4 C5 1.375(2)
C4 H4 0.9300
C5 C6 1.376(2)
C5 H5 0.9300
C7 C8 1.491(2)
C7 H7A 0.9700
C7 H7B 0.9700
C8 H8A 0.9700
C8 H8B 0.9700
C9 C14 1.383(2)
C9 C10 1.392(2)
C10 C11 1.374(2)
C10 H10 0.9300
C11 C12 1.390(2)
C11 H11 0.9300
C12 C13 1.391(2)
C12 C15 1.453(2)
C13 C14 1.378(2)
C13 H13 0.9300
C14 H14 0.9300
C15 H15 0.9300
C16 C21 1.398(2)
C16 C17 1.399(2)
C17 C18 1.370(2)
C17 H17 0.9300
C18 C19 1.380(2)
C18 H18 0.9300
C19 C20 1.384(2)
C20 C21 1.362(2)
C20 H20 0.9300
C21 H21 0.9300

loop_
_geom_hbond_atom_site_label_D
_geom_hbond_atom_site_label_H
_geom_hbond_atom_site_label_A
_geom_hbond_site_symmetry_A
_geom_hbond_distance_DH
_geom_hbond_distance_HA
_geom_hbond_distance_DA
_geom_hbond_angle_DHA
_geom_hbond_publ_flag
N2 H2 O3 4_646 0.86 2.23 3.087(2) 173 yes
C21 H21 O4 4_646 0.93 2.56 3.485(2) 176 yes

loop_
_geom_torsion_atom_site_label_1
_geom_torsion_atom_site_label_2
_geom_torsion_atom_site_label_3
_geom_torsion_atom_site_label_4
_geom_torsion
C15 N1 N2 C16 179.18(14)
C6 C1 C2 C3 -0.2(3)
C1 C2 C3 C4 1.9(3)
C2 C3 C4 C5 -1.7(3)
C3 C4 C5 C6 -0.1(3)
C7 O1 C6 C5 4.6(2)
C7 O1 C6 C1 -175.21(14)
C4 C5 C6 O1 -178.02(16)
C4 C5 C6 C1 1.8(3)
C2 C1 C6 O1 178.20(15)
C2 C1 C6 C5 -1.7(3)
C6 O1 C7 C8 176.64(13)
C9 O2 C8 C7 -172.06(13)
O1 C7 C8 O2 -76.12(17)
C8 O2 C9 C14 175.22(14)
C8 O2 C9 C10 -5.3(2)
O2 C9 C10 C11 179.30(14)
C14 C9 C10 C11 -1.3(2)
C9 C10 C11 C12 0.9(2)
C10 C11 C12 C13 -0.1(2)
C10 C11 C12 C15 -179.25(15)
C11 C12 C13 C14 -0.2(2)
C15 C12 C13 C14 178.93(15)
C12 C13 C14 C9 -0.2(2)
O2 C9 C14 C13 -179.56(13)
C10 C9 C14 C13 1.0(2)
N2 N1 C15 C12 -179.23(12)
C11 C12 C15 N1 1.5(2)
C13 C12 C15 N1 -177.59(15)
N1 N2 C16 C21 -176.51(13)
N1 N2 C16 C17 4.0(2)
N2 C16 C17 C18 -178.38(15)
C21 C16 C17 C18 2.1(2)
C16 C17 C18 C19 -0.3(2)
C17 C18 C19 C20 -2.1(2)
C17 C18 C19 N3 176.76(15)
O4 N3 C19 C18 -0.2(2)
O3 N3 C19 C18 -179.44(15)
O4 N3 C19 C20 178.70(16)
O3 N3 C19 C20 -0.6(2)
C18 C19 C20 C21 2.6(2)
N3 C19 C20 C21 -176.23(15)
C19 C20 C21 C16 -0.7(2)
N2 C16 C21 C20 178.90(15)
C17 C16 C21 C20 -1.6(2)
